data_1549143
loop_
_publ_author_name
'Shi, Yong-Gang'
'Mellerup, Soren K.'
'Yuan, Kang'
'Hu, Guo-Fei'
'Sauriol, Francoise'
'Peng, Tai'
'Wang, Nan'
'Chen, Pangkuan'
'Wang, Suning'

_publ_section_title
;
 Stabilising fleeting intermediates of stilbene photocyclization with
 amino-borane functionalisation: the rare isolation of persistent
 dihydrophenanthrenes and their [1,5] H-shift isomers.
;
_journal_issue 15
_journal_name_full 'Chemical science'
_journal_page_first 3844
_journal_page_last 3855
_journal_paper_doi 10.1039/c8sc00560e
_journal_volume 9
_journal_year 2018
_chemical_formula_sum 'C34 H39 B N2'
_chemical_formula_weight 486.50
_space_group_crystal_system triclinic
_space_group_IT_number 2
_space_group_name_Hall '-P 1'
_space_group_name_H-M_alt 'P -1'
_symmetry_space_group_name_Hall '-P 1'
_symmetry_space_group_name_H-M 'P -1'
_atom_sites_solution_hydrogens geom
_audit_creation_method SHELXL-2014/7
_audit_update_record
;
2017-12-08 deposited with the CCDC.
2018-03-27 downloaded from the CCDC.
;
_cell_angle_alpha 66.239(11)
_cell_angle_beta 88.621(11)
_cell_angle_gamma 75.243(12)
_cell_formula_units_Z 2
_cell_length_a 10.294(3)
_cell_length_b 11.896(4)
_cell_length_c 13.128(5)
_cell_measurement_reflns_used 4489
_cell_measurement_temperature 180(2)
_cell_measurement_theta_max 24.49
_cell_measurement_theta_min 2.55
_cell_volume 1417.2(8)
_computing_cell_refinement 'Bruker SAINT'
_computing_data_collection 'Bruker APEX2'
_computing_data_reduction 'Bruker SAINT'
_computing_molecular_graphics 'Bruker SHELXTL'
_computing_publication_material 'Bruker SHELXTL'
_computing_structure_refinement 'SHELXL-2014/7 (Sheldrick, 2014)'
_computing_structure_solution 'SHELXS-97 (Sheldrick 2008)'
_diffrn_ambient_temperature 180(2)
_diffrn_measured_fraction_theta_full 0.999
_diffrn_measured_fraction_theta_max 0.987
_diffrn_measurement_device_type 'Bruker APEX-II CCD'
_diffrn_measurement_method '\f and \w scans'
_diffrn_radiation_type MoK\a
_diffrn_radiation_wavelength 0.71073
_diffrn_reflns_av_R_equivalents 0.0885
_diffrn_reflns_av_unetI/netI 0.0912
_diffrn_reflns_Laue_measured_fraction_full 0.999
_diffrn_reflns_Laue_measured_fraction_max 0.987
_diffrn_reflns_limit_h_max 13
_diffrn_reflns_limit_h_min -13
_diffrn_reflns_limit_k_max 15
_diffrn_reflns_limit_k_min -15
_diffrn_reflns_limit_l_max 16
_diffrn_reflns_limit_l_min -16
_diffrn_reflns_number 19796
_diffrn_reflns_point_group_measured_fraction_full 0.999
_diffrn_reflns_point_group_measured_fraction_max 0.987
_diffrn_reflns_theta_full 25.242
_diffrn_reflns_theta_max 27.261
_diffrn_reflns_theta_min 2.419
_exptl_absorpt_coefficient_mu 0.065
_exptl_absorpt_correction_T_max 0.994
_exptl_absorpt_correction_T_min 0.988
_exptl_absorpt_correction_type multi-scan
_exptl_crystal_colour green
_exptl_crystal_density_diffrn 1.140
_exptl_crystal_description Block
_exptl_crystal_F_000 524
_exptl_crystal_size_max 0.180
_exptl_crystal_size_mid 0.174
_exptl_crystal_size_min 0.095
_refine_diff_density_max 0.484
_refine_diff_density_min -0.433
_refine_diff_density_rms 0.157
_refine_ls_extinction_coef 0.089(7)
_refine_ls_extinction_expression Fc^*^=kFc[1+0.001xFc^2^\l^3^/sin(2\q)]^-1/4^
_refine_ls_extinction_method 'SHELXL-2014/7 (Sheldrick 2014'
_refine_ls_goodness_of_fit_ref 1.036
_refine_ls_hydrogen_treatment constr
_refine_ls_matrix_type full
_refine_ls_number_parameters 344
_refine_ls_number_reflns 6268
_refine_ls_number_restraints 0
_refine_ls_restrained_S_all 1.036
_refine_ls_R_factor_all 0.1333
_refine_ls_R_factor_gt 0.0671
_refine_ls_shift/su_max 0.000
_refine_ls_shift/su_mean 0.000
_refine_ls_structure_factor_coef Fsqd
_refine_ls_weighting_details 'w=1/[\s^2^(Fo^2^)+(0.1071P)^2^] where P=(Fo^2^+2Fc^2^)/3'
_refine_ls_weighting_scheme calc
_refine_ls_wR_factor_gt 0.1647
_refine_ls_wR_factor_ref 0.2045
_reflns_Friedel_coverage 0.000
_reflns_number_gt 3597
_reflns_number_total 6268
_reflns_threshold_expression 'I > 2\s(I)'
_cod_data_source_file c8sc00560e2.cif
_cod_data_source_block sy2c
_cod_depositor_comments
;

2019-03-17
Changing obviously wrong Z value and formula.                 miguel

 Adding full bibliography for 1549141--1549152.cif.
;
_cod_original_formula_sum 'C2.43 H2.79 B0.07 N0.14'
_cod_original_formula_units_Z 28
_cod_original_formula_weight 34.75
_cod_database_code 1549143
_shelx_shelxl_version_number 2014/7
_shelx_space_group_comment
; 
The symmetry employed for this shelxl refinement is uniquely defined 
by the following loop, which should always be used as a source of 
symmetry information in preference to the above space-group names. 
They are only intended as comments. 
;
_shelx_estimated_absorpt_t_min 0.988
_shelx_estimated_absorpt_t_max 0.994

loop_
_space_group_symop_operation_xyz
'x, y, z'
'-x, -y, -z'

loop_
_atom_site_label
_atom_site_type_symbol
_atom_site_fract_x
_atom_site_fract_y
_atom_site_fract_z
_atom_site_U_iso_or_equiv
_atom_site_adp_type
_atom_site_occupancy
_atom_site_site_symmetry_order
_atom_site_calc_flag
_atom_site_refinement_flags_posn
_atom_site_refinement_flags_adp
N1 N 0.09486(19) 0.65605(18) 0.41559(15) 0.0431(5) Uani 1 1 d . .
N2 N 0.3366(2) 0.17052(18) 0.76519(18) 0.0524(6) Uani 1 1 d . .
C1 C 0.2795(2) 0.53774(19) 0.76667(16) 0.0331(5) Uani 1 1 d . .
C2 C 0.4034(2) 0.4541(2) 0.78099(17) 0.0363(5) Uani 1 1 d . .
H2 H 0.4805 0.4830 0.7842 0.044 Uiso 1 1 calc R U
C3 C 0.4254(2) 0.3263(2) 0.79151(19) 0.0404(6) Uani 1 1 d . .
H3 H 0.5102 0.2663 0.8221 0.048 Uiso 1 1 calc R U
C4 C 0.3242(2) 0.2905(2) 0.75753(18) 0.0379(5) Uani 1 1 d . .
C5 C 0.1941(2) 0.3926(2) 0.70385(17) 0.0354(5) Uani 1 1 d . .
H5 H 0.1198 0.3499 0.7133 0.042 Uiso 1 1 calc R U
C6 C 0.1600(2) 0.4853(2) 0.76166(18) 0.0355(5) Uani 1 1 d . .
H6 H 0.1414 0.4365 0.8401 0.043 Uiso 1 1 calc R U
C7 C 0.0320(2) 0.5870(2) 0.7020(2) 0.0420(6) Uani 1 1 d . .
H7 H -0.0309 0.6202 0.7437 0.050 Uiso 1 1 calc R U
C8 C 0.0062(2) 0.6305(2) 0.5926(2) 0.0440(6) Uani 1 1 d . .
H8 H -0.0754 0.6935 0.5570 0.053 Uiso 1 1 calc R U
C9 C 0.1025(2) 0.5826(2) 0.52559(18) 0.0369(5) Uani 1 1 d . .
C10 C 0.2001(2) 0.4675(2) 0.57927(18) 0.0351(5) Uani 1 1 d . .
C11 C 0.2950(2) 0.4274(2) 0.51586(19) 0.0429(6) Uani 1 1 d . .
H11 H 0.3632 0.3493 0.5493 0.052 Uiso 1 1 calc R U
C12 C 0.2888(3) 0.5031(2) 0.4030(2) 0.0481(6) Uani 1 1 d . .
H12 H 0.3535 0.4774 0.3583 0.058 Uiso 1 1 calc R U
C13 C 0.1891(3) 0.6157(2) 0.35535(19) 0.0467(6) Uani 1 1 d . .
C14 C 0.1798(3) 0.7027(3) 0.2340(2) 0.0685(8) Uani 1 1 d . .
H14A H 0.2191 0.6527 0.1916 0.103 Uiso 1 1 calc R U
H14B H 0.2293 0.7660 0.2246 0.103 Uiso 1 1 calc R U
H14C H 0.0850 0.7462 0.2065 0.103 Uiso 1 1 calc R U
C15 C 0.2427(3) 0.1346(2) 0.7125(2) 0.0554(7) Uani 1 1 d . .
H15A H 0.1672 0.2091 0.6724 0.083 Uiso 1 1 calc R U
H15B H 0.2086 0.0681 0.7695 0.083 Uiso 1 1 calc R U
H15C H 0.2884 0.1020 0.6597 0.083 Uiso 1 1 calc R U
C16 C 0.4616(3) 0.0730(3) 0.8192(3) 0.0780(10) Uani 1 1 d . .
H16A H 0.5349 0.0904 0.7711 0.117 Uiso 1 1 calc R U
H16B H 0.4507 -0.0109 0.8317 0.117 Uiso 1 1 calc R U
H16C H 0.4834 0.0741 0.8910 0.117 Uiso 1 1 calc R U
C17 C 0.3928(2) 0.72571(19) 0.73423(17) 0.0335(5) Uani 1 1 d . .
C18 C 0.4268(2) 0.7617(2) 0.62290(18) 0.0364(5) Uani 1 1 d . .
C19 C 0.3495(3) 0.7435(2) 0.53605(18) 0.0465(6) Uani 1 1 d . .
H19A H 0.3667 0.7986 0.4611 0.070 Uiso 1 1 calc R U
H19B H 0.2528 0.7659 0.5448 0.070 Uiso 1 1 calc R U
H19C H 0.3793 0.6543 0.5462 0.070 Uiso 1 1 calc R U
C20 C 0.5327(2) 0.8176(2) 0.5890(2) 0.0409(6) Uani 1 1 d . .
H20 H 0.5501 0.8465 0.5125 0.049 Uiso 1 1 calc R U
C21 C 0.6137(2) 0.8328(2) 0.6627(2) 0.0442(6) Uani 1 1 d . .
C22 C 0.7283(3) 0.8930(3) 0.6246(3) 0.0591(7) Uani 1 1 d . .
H22A H 0.7348 0.9146 0.5447 0.089 Uiso 1 1 calc R U
H22B H 0.8129 0.8330 0.6666 0.089 Uiso 1 1 calc R U
H22C H 0.7118 0.9707 0.6379 0.089 Uiso 1 1 calc R U
C23 C 0.5843(2) 0.7922(2) 0.7732(2) 0.0426(6) Uani 1 1 d . .
H23 H 0.6408 0.7982 0.8259 0.051 Uiso 1 1 calc R U
C24 C 0.4748(2) 0.7432(2) 0.80924(18) 0.0385(5) Uani 1 1 d . .
C25 C 0.4462(3) 0.7075(3) 0.93054(19) 0.0548(7) Uani 1 1 d . .
H25A H 0.3586 0.7616 0.9346 0.082 Uiso 1 1 calc R U
H25B H 0.5170 0.7197 0.9704 0.082 Uiso 1 1 calc R U
H25C H 0.4445 0.6179 0.9650 0.082 Uiso 1 1 calc R U
C26 C 0.1480(2) 0.7319(2) 0.82414(17) 0.0351(5) Uani 1 1 d . .
C27 C 0.0719(2) 0.8593(2) 0.76396(18) 0.0366(5) Uani 1 1 d . .
C28 C 0.0920(3) 0.9329(2) 0.64355(18) 0.0459(6) Uani 1 1 d . .
H28A H 0.0629 0.8950 0.5973 0.069 Uiso 1 1 calc R U
H28B H 0.1877 0.9300 0.6363 0.069 Uiso 1 1 calc R U
H28C H 0.0386 1.0218 0.6187 0.069 Uiso 1 1 calc R U
C29 C -0.0282(2) 0.9191(2) 0.8124(2) 0.0463(6) Uani 1 1 d . .
H29 H -0.0765 1.0054 0.7703 0.056 Uiso 1 1 calc R U
C30 C -0.0598(3) 0.8562(3) 0.9206(2) 0.0523(7) Uani 1 1 d . .
C31 C -0.1671(3) 0.9227(3) 0.9728(3) 0.0834(10) Uani 1 1 d . .
H31A H -0.2362 0.9880 0.9145 0.125 Uiso 1 1 calc R U
H31B H -0.1264 0.9629 1.0109 0.125 Uiso 1 1 calc R U
H31C H -0.2087 0.8603 1.0270 0.125 Uiso 1 1 calc R U
C32 C 0.0129(3) 0.7308(3) 0.9781(2) 0.0502(7) Uani 1 1 d . .
H32 H -0.0077 0.6856 1.0520 0.060 Uiso 1 1 calc R U
C33 C 0.1144(2) 0.6672(2) 0.93366(18) 0.0416(6) Uani 1 1 d . .
C34 C 0.1883(3) 0.5313(2) 1.00839(19) 0.0563(7) Uani 1 1 d . .
H34A H 0.2582 0.4978 0.9682 0.084 Uiso 1 1 calc R U
H34B H 0.1244 0.4788 1.0299 0.084 Uiso 1 1 calc R U
H34C H 0.2303 0.5292 1.0756 0.084 Uiso 1 1 calc R U
B1 B 0.2706(3) 0.6646(2) 0.77402(19) 0.0345(6) Uani 1 1 d . .

loop_
_atom_site_aniso_label
_atom_site_aniso_U_11
_atom_site_aniso_U_22
_atom_site_aniso_U_33
_atom_site_aniso_U_23
_atom_site_aniso_U_13
_atom_site_aniso_U_12
N1 0.0445(12) 0.0441(11) 0.0422(11) -0.0193(9) -0.0044(9) -0.0109(9)
N2 0.0628(14) 0.0330(11) 0.0631(14) -0.0233(10) -0.0051(11) -0.0088(10)
C1 0.0408(13) 0.0354(12) 0.0269(10) -0.0132(9) 0.0055(9) -0.0158(10)
C2 0.0406(13) 0.0359(12) 0.0343(12) -0.0140(9) 0.0028(10) -0.0139(10)
C3 0.0403(13) 0.0361(13) 0.0443(13) -0.0178(10) -0.0021(10) -0.0068(10)
C4 0.0478(14) 0.0308(12) 0.0363(12) -0.0146(9) 0.0058(10) -0.0112(10)
C5 0.0379(12) 0.0367(12) 0.0380(12) -0.0184(10) 0.0060(10) -0.0158(10)
C6 0.0399(13) 0.0364(12) 0.0350(11) -0.0172(9) 0.0076(10) -0.0145(10)
C7 0.0356(13) 0.0465(14) 0.0537(15) -0.0294(12) 0.0097(11) -0.0133(11)
C8 0.0337(13) 0.0461(14) 0.0542(15) -0.0253(12) -0.0024(11) -0.0056(11)
C9 0.0353(13) 0.0394(13) 0.0420(13) -0.0220(10) -0.0026(10) -0.0103(10)
C10 0.0357(12) 0.0367(12) 0.0399(12) -0.0208(10) 0.0000(10) -0.0124(10)
C11 0.0451(14) 0.0425(13) 0.0442(13) -0.0222(11) 0.0040(11) -0.0095(11)
C12 0.0486(15) 0.0544(16) 0.0444(14) -0.0251(12) 0.0100(11) -0.0114(12)
C13 0.0512(15) 0.0539(16) 0.0407(13) -0.0219(12) 0.0006(12) -0.0194(13)
C14 0.075(2) 0.073(2) 0.0424(15) -0.0133(14) 0.0003(14) -0.0120(16)
C15 0.0733(19) 0.0464(15) 0.0597(16) -0.0296(13) 0.0043(14) -0.0245(14)
C16 0.080(2) 0.0366(15) 0.109(3) -0.0313(16) -0.0148(19) 0.0013(15)
C17 0.0387(12) 0.0279(11) 0.0351(11) -0.0149(9) 0.0015(9) -0.0076(9)
C18 0.0417(13) 0.0334(12) 0.0389(12) -0.0190(10) 0.0058(10) -0.0115(10)
C19 0.0598(16) 0.0538(15) 0.0375(13) -0.0234(11) 0.0090(11) -0.0270(13)
C20 0.0455(14) 0.0367(12) 0.0454(13) -0.0201(10) 0.0107(11) -0.0146(11)
C21 0.0380(13) 0.0339(13) 0.0650(17) -0.0252(12) 0.0062(12) -0.0090(10)
C22 0.0443(15) 0.0539(16) 0.086(2) -0.0307(14) 0.0094(14) -0.0212(13)
C23 0.0403(13) 0.0339(12) 0.0562(15) -0.0222(11) -0.0090(11) -0.0069(10)
C24 0.0451(14) 0.0305(12) 0.0411(12) -0.0172(10) -0.0035(10) -0.0071(10)
C25 0.0702(18) 0.0609(17) 0.0374(13) -0.0194(12) -0.0072(12) -0.0246(14)
C26 0.0429(13) 0.0373(12) 0.0315(11) -0.0172(9) 0.0039(10) -0.0162(10)
C27 0.0408(13) 0.0420(13) 0.0349(12) -0.0190(10) 0.0027(10) -0.0187(11)
C28 0.0562(15) 0.0407(13) 0.0360(12) -0.0125(10) 0.0004(11) -0.0099(12)
C29 0.0439(14) 0.0483(14) 0.0486(14) -0.0235(12) 0.0035(11) -0.0094(12)
C30 0.0460(15) 0.0664(18) 0.0517(15) -0.0313(14) 0.0118(12) -0.0163(13)
C31 0.071(2) 0.099(3) 0.076(2) -0.0441(19) 0.0283(17) -0.0045(19)
C32 0.0600(17) 0.0612(17) 0.0372(13) -0.0224(12) 0.0147(12) -0.0266(14)
C33 0.0528(15) 0.0453(14) 0.0348(12) -0.0198(11) 0.0080(11) -0.0214(12)
C34 0.084(2) 0.0482(15) 0.0329(13) -0.0122(11) 0.0114(13) -0.0200(14)
B1 0.0460(15) 0.0320(13) 0.0227(11) -0.0086(10) -0.0030(10) -0.0094(11)

loop_
_atom_type_symbol
_atom_type_description
_atom_type_scat_dispersion_real
_atom_type_scat_dispersion_imag
_atom_type_scat_source
C C 0.0033 0.0016 'International Tables Vol C Tables 4.2.6.8 and 6.1.1.4'
H H 0.0000 0.0000 'International Tables Vol C Tables 4.2.6.8 and 6.1.1.4'
B B 0.0013 0.0007 'International Tables Vol C Tables 4.2.6.8 and 6.1.1.4'
N N 0.0061 0.0033 'International Tables Vol C Tables 4.2.6.8 and 6.1.1.4'

loop_
_geom_angle_atom_site_label_1
_geom_angle_atom_site_label_2
_geom_angle_atom_site_label_3
_geom_angle
C9 N1 C13 117.5(2)
C4 N2 C15 125.2(2)
C4 N2 C16 118.1(2)
C15 N2 C16 116.3(2)
C2 C1 C6 114.91(18)
C2 C1 B1 118.90(19)
C6 C1 B1 125.55(19)
C1 C2 C3 124.7(2)
C1 C2 H2 117.6
C3 C2 H2 117.6
C4 C3 C2 119.9(2)
C4 C3 H3 120.0
C2 C3 H3 120.0
N2 C4 C3 123.6(2)
N2 C4 C5 119.0(2)
C3 C4 C5 117.32(19)
C4 C5 C10 112.05(17)
C4 C5 C6 110.80(18)
C10 C5 C6 109.41(17)
C4 C5 H5 108.2
C10 C5 H5 108.2
C6 C5 H5 108.2
C7 C6 C1 113.94(17)
C7 C6 C5 108.21(18)
C1 C6 C5 110.82(17)
C7 C6 H6 107.9
C1 C6 H6 107.9
C5 C6 H6 107.9
C8 C7 C6 121.1(2)
C8 C7 H7 119.5
C6 C7 H7 119.5
C7 C8 C9 120.7(2)
C7 C8 H8 119.6
C9 C8 H8 119.6
N1 C9 C10 123.5(2)
N1 C9 C8 117.6(2)
C10 C9 C8 118.8(2)
C11 C10 C9 118.0(2)
C11 C10 C5 124.2(2)
C9 C10 C5 117.78(19)
C12 C11 C10 118.8(2)
C12 C11 H11 120.6
C10 C11 H11 120.6
C13 C12 C11 120.1(2)
C13 C12 H12 120.0
C11 C12 H12 120.0
N1 C13 C12 122.1(2)
N1 C13 C14 115.8(2)
C12 C13 C14 122.2(2)
C13 C14 H14A 109.5
C13 C14 H14B 109.5
H14A C14 H14B 109.5
C13 C14 H14C 109.5
H14A C14 H14C 109.5
H14B C14 H14C 109.5
N2 C15 H15A 109.5
N2 C15 H15B 109.5
H15A C15 H15B 109.5
N2 C15 H15C 109.5
H15A C15 H15C 109.5
H15B C15 H15C 109.5
N2 C16 H16A 109.5
N2 C16 H16B 109.5
H16A C16 H16B 109.5
N2 C16 H16C 109.5
H16A C16 H16C 109.5
H16B C16 H16C 109.5
C18 C17 C24 117.23(19)
C18 C17 B1 120.98(19)
C24 C17 B1 121.77(19)
C20 C18 C17 120.1(2)
C20 C18 C19 117.8(2)
C17 C18 C19 122.07(19)
C18 C19 H19A 109.5
C18 C19 H19B 109.5
H19A C19 H19B 109.5
C18 C19 H19C 109.5
H19A C19 H19C 109.5
H19B C19 H19C 109.5
C21 C20 C18 122.4(2)
C21 C20 H20 118.8
C18 C20 H20 118.8
C23 C21 C20 117.5(2)
C23 C21 C22 120.8(2)
C20 C21 C22 121.7(2)
C21 C22 H22A 109.5
C21 C22 H22B 109.5
H22A C22 H22B 109.5
C21 C22 H22C 109.5
H22A C22 H22C 109.5
H22B C22 H22C 109.5
C21 C23 C24 122.0(2)
C21 C23 H23 119.0
C24 C23 H23 119.0
C23 C24 C17 120.6(2)
C23 C24 C25 118.3(2)
C17 C24 C25 121.1(2)
C24 C25 H25A 109.5
C24 C25 H25B 109.5
H25A C25 H25B 109.5
C24 C25 H25C 109.5
H25A C25 H25C 109.5
H25B C25 H25C 109.5
C27 C26 C33 117.1(2)
C27 C26 B1 122.04(18)
C33 C26 B1 120.9(2)
C29 C27 C26 121.1(2)
C29 C27 C28 117.7(2)
C26 C27 C28 121.2(2)
C27 C28 H28A 109.5
C27 C28 H28B 109.5
H28A C28 H28B 109.5
C27 C28 H28C 109.5
H28A C28 H28C 109.5
H28B C28 H28C 109.5
C30 C29 C27 121.9(2)
C30 C29 H29 119.1
C27 C29 H29 119.1
C32 C30 C29 116.8(2)
C32 C30 C31 121.8(2)
C29 C30 C31 121.4(3)
C30 C31 H31A 109.5
C30 C31 H31B 109.5
H31A C31 H31B 109.5
C30 C31 H31C 109.5
H31A C31 H31C 109.5
H31B C31 H31C 109.5
C30 C32 C33 123.5(2)
C30 C32 H32 118.3
C33 C32 H32 118.3
C32 C33 C26 119.7(2)
C32 C33 C34 117.3(2)
C26 C33 C34 122.9(2)
C33 C34 H34A 109.5
C33 C34 H34B 109.5
H34A C34 H34B 109.5
C33 C34 H34C 109.5
H34A C34 H34C 109.5
H34B C34 H34C 109.5
C1 B1 C17 117.3(2)
C1 B1 C26 122.5(2)
C17 B1 C26 120.12(19)

loop_
_geom_bond_atom_site_label_1
_geom_bond_atom_site_label_2
_geom_bond_distance
N1 C9 1.345(3)
N1 C13 1.352(3)
N2 C4 1.362(3)
N2 C15 1.442(3)
N2 C16 1.458(3)
C1 C2 1.366(3)
C1 C6 1.528(3)
C1 B1 1.530(3)
C2 C3 1.427(3)
C2 H2 0.9500
C3 C4 1.366(3)
C3 H3 0.9500
C4 C5 1.514(3)
C5 C10 1.524(3)
C5 C6 1.543(3)
C5 H5 1.0000
C6 C7 1.513(3)
C6 H6 1.0000
C7 C8 1.322(3)
C7 H7 0.9500
C8 C9 1.468(3)
C8 H8 0.9500
C9 C10 1.391(3)
C10 C11 1.385(3)
C11 C12 1.382(3)
C11 H11 0.9500
C12 C13 1.376(3)
C12 H12 0.9500
C13 C14 1.499(3)
C14 H14A 0.9800
C14 H14B 0.9800
C14 H14C 0.9800
C15 H15A 0.9800
C15 H15B 0.9800
C15 H15C 0.9800
C16 H16A 0.9800
C16 H16B 0.9800
C16 H16C 0.9800
C17 C18 1.410(3)
C17 C24 1.422(3)
C17 B1 1.585(3)
C18 C20 1.392(3)
C18 C19 1.520(3)
C19 H19A 0.9800
C19 H19B 0.9800
C19 H19C 0.9800
C20 C21 1.386(3)
C20 H20 0.9500
C21 C23 1.385(3)
C21 C22 1.506(3)
C22 H22A 0.9800
C22 H22B 0.9800
C22 H22C 0.9800
C23 C24 1.386(3)
C23 H23 0.9500
C24 C25 1.516(3)
C25 H25A 0.9800
C25 H25B 0.9800
C25 H25C 0.9800
C26 C27 1.412(3)
C26 C33 1.414(3)
C26 B1 1.592(3)
C27 C29 1.390(3)
C27 C28 1.507(3)
C28 H28A 0.9800
C28 H28B 0.9800
C28 H28C 0.9800
C29 C30 1.388(3)
C29 H29 0.9500
C30 C32 1.381(4)
C30 C31 1.507(4)
C31 H31A 0.9800
C31 H31B 0.9800
C31 H31C 0.9800
C32 C33 1.389(3)
C32 H32 0.9500
C33 C34 1.512(3)
C34 H34A 0.9800
C34 H34B 0.9800
C34 H34C 0.9800
